data_7120511
loop_
_publ_author_name
'Wang, Hongyu'
'Ren, Yanfei'
'Wang, Kaiye'
'Man, Yunquan'
'Xiang, Yanan'
'Li, Na'
'Tang, Bo'

_publ_section_title
;
 Visible Light-Induced Cyclization Reactions for the Synthesis of
 1,2,4-triazolines and 1,2,4-Triazoles
;
_journal_name_full 'Chem. Commun.'
_journal_paper_doi 10.1039/C7CC04911K
_journal_year 2017
_chemical_formula_sum 'C19 H17 N2 O2'
_chemical_formula_weight 305.34
_chemical_name_systematic
;
 ?
;
_space_group_crystal_system monoclinic
_space_group_IT_number 14
_space_group_name_Hall '-P 2ybc'
_space_group_name_H-M_alt 'P 1 21/c 1'
_symmetry_space_group_name_Hall '-P 2ybc'
_symmetry_space_group_name_H-M 'P 1 21/c 1'
_atom_sites_solution_hydrogens geom
_audit_creation_method SHELXL-2013
_audit_update_record
;
2017-05-25 deposited with the CCDC.
2017-08-01 downloaded from the CCDC.
;
_cell_angle_alpha 90
_cell_angle_beta 103.660(3)
_cell_angle_gamma 90
_cell_formula_units_Z 4
_cell_length_a 10.5368(3)
_cell_length_b 10.0023(2)
_cell_length_c 15.9591(5)
_cell_measurement_temperature 293(2)
_cell_volume 1634.39(8)
_computing_structure_refinement 'SHELXL-2013 (Sheldrick, 2013)'
_diffrn_ambient_temperature 293(2)
_diffrn_measured_fraction_theta_full 0.999
_diffrn_measured_fraction_theta_max 0.981
_diffrn_radiation_type CuK\a
_diffrn_radiation_wavelength 1.54184
_diffrn_reflns_av_R_equivalents 0.0129
_diffrn_reflns_av_unetI/netI 0.0162
_diffrn_reflns_Laue_measured_fraction_full 0.999
_diffrn_reflns_Laue_measured_fraction_max 0.981
_diffrn_reflns_limit_h_max 11
_diffrn_reflns_limit_h_min -12
_diffrn_reflns_limit_k_max 12
_diffrn_reflns_limit_k_min -9
_diffrn_reflns_limit_l_max 19
_diffrn_reflns_limit_l_min -19
_diffrn_reflns_number 6259
_diffrn_reflns_point_group_measured_fraction_full 0.999
_diffrn_reflns_point_group_measured_fraction_max 0.981
_diffrn_reflns_theta_full 67.684
_diffrn_reflns_theta_max 70.958
_diffrn_reflns_theta_min 4.318
_exptl_absorpt_coefficient_mu 0.654
_exptl_crystal_density_diffrn 1.241
_exptl_crystal_F_000 644
_refine_diff_density_max 0.156
_refine_diff_density_min -0.220
_refine_diff_density_rms 0.049
_refine_ls_extinction_method none
_refine_ls_goodness_of_fit_ref 1.066
_refine_ls_hydrogen_treatment constr
_refine_ls_matrix_type full
_refine_ls_number_parameters 210
_refine_ls_number_reflns 3095
_refine_ls_number_restraints 0
_refine_ls_restrained_S_all 1.066
_refine_ls_R_factor_all 0.0513
_refine_ls_R_factor_gt 0.0443
_refine_ls_shift/su_max 0.021
_refine_ls_shift/su_mean 0.000
_refine_ls_structure_factor_coef Fsqd
_refine_ls_weighting_details
;
 w=1/[\s^2^(Fo^2^)+(0.0660P)^2^+0.1932P]
 where P=(Fo^2^+2Fc^2^)/3
;
_refine_ls_weighting_scheme calc
_refine_ls_wR_factor_gt 0.1147
_refine_ls_wR_factor_ref 0.1225
_reflns_Friedel_coverage 0.000
_reflns_number_gt 2607
_reflns_number_total 3095
_reflns_threshold_expression 'I > 2\s(I)'
_cod_data_source_file c7cc04911k2.cif
_cod_data_source_block exp_2193
_cod_original_cell_volume 1634.40(8)
_cod_database_code 7120511
_shelx_space_group_comment
;
The symmetry employed for this shelxl refinement is uniquely defined
by the following loop, which should always be used as a source of
symmetry information in preference to the above space-group names.
They are only intended as comments.
;
_shelxl_version_number 2013-2

loop_
_space_group_symop_operation_xyz
'x, y, z'
'-x, y+1/2, -z+1/2'
'-x, -y, -z'
'x, -y-1/2, z-1/2'

loop_
_atom_site_label
_atom_site_type_symbol
_atom_site_fract_x
_atom_site_fract_y
_atom_site_fract_z
_atom_site_U_iso_or_equiv
_atom_site_adp_type
_atom_site_occupancy
_atom_site_site_symmetry_order
_atom_site_calc_flag
_atom_site_refinement_flags_posn
_atom_site_refinement_flags_adp
O19 O 0.52306(10) 0.62121(10) 0.12168(6) 0.0586(3) Uani 1 1 d . .
N8 N 0.35558(11) 0.52057(11) 0.03101(7) 0.0464(3) Uani 1 1 d . .
N9 N 0.35170(11) 0.62681(11) -0.02435(7) 0.0494(3) Uani 1 1 d . .
N11 N 0.18154(11) 0.48689(12) -0.07278(8) 0.0502(3) Uani 1 1 d . .
O22 O 0.44229(11) 0.43192(11) 0.16452(7) 0.0643(3) Uani 1 1 d . .
C18 C 0.44490(13) 0.51762(14) 0.11324(9) 0.0489(3) Uani 1 1 d . .
C10 C 0.24632(13) 0.60127(13) -0.08522(9) 0.0463(3) Uani 1 1 d . .
C7 C 0.25175(12) 0.43734(13) -0.00043(8) 0.0453(3) Uani 1 1 d . .
C1 C 0.22407(13) 0.30726(14) 0.03478(9) 0.0487(3) Uani 1 1 d . .
C6 C 0.31511(16) 0.20508(15) 0.04637(10) 0.0567(4) Uani 1 1 d . .
H6 H 0.3980 0.2217 0.0378 0.068 Uiso 1 1 calc R U
C12 C 0.20399(13) 0.68566(14) -0.16231(9) 0.0494(3) Uani 1 1 d . .
C2 C 0.10053(15) 0.28491(17) 0.04820(11) 0.0624(4) Uani 1 1 d . .
H2 H 0.0392 0.3534 0.0403 0.075 Uiso 1 1 calc R U
C5 C 0.2843(2) 0.07799(16) 0.07057(11) 0.0664(4) Uani 1 1 d . .
C13 C 0.09391(15) 0.65143(17) -0.22527(10) 0.0602(4) Uani 1 1 d . .
H13 H 0.0464 0.5755 -0.2185 0.072 Uiso 1 1 calc R U
C14 C 0.05448(17) 0.7301(2) -0.29821(11) 0.0703(5) Uani 1 1 d . .
H14 H -0.0193 0.7066 -0.3404 0.084 Uiso 1 1 calc R U
C17 C 0.27355(18) 0.79847(17) -0.17360(12) 0.0715(5) Uani 1 1 d . .
H17 H 0.3478 0.8223 -0.1319 0.086 Uiso 1 1 calc R U
C21 C 0.69740(17) 0.75076(19) 0.20286(12) 0.0738(5) Uani 1 1 d . .
H21A H 0.7510 0.7291 0.1638 0.111 Uiso 1 1 calc R U
H21B H 0.7520 0.7677 0.2591 0.111 Uiso 1 1 calc R U
H21C H 0.6465 0.8290 0.1827 0.111 Uiso 1 1 calc R U
C20 C 0.60958(17) 0.63797(19) 0.20750(10) 0.0674(5) Uani 1 1 d . .
H20A H 0.6598 0.5571 0.2246 0.081 Uiso 1 1 calc R U
H20B H 0.5588 0.6564 0.2496 0.081 Uiso 1 1 calc R U
C15 C 0.12390(19) 0.84261(19) -0.30852(12) 0.0741(5) Uani 1 1 d . .
H15 H 0.0968 0.8958 -0.3573 0.089 Uiso 1 1 calc R U
C4 C 0.1601(2) 0.05829(18) 0.08385(12) 0.0783(5) Uani 1 1 d . .
H4 H 0.1373 -0.0259 0.1002 0.094 Uiso 1 1 calc R U
C16 C 0.2330(2) 0.87625(19) -0.24691(14) 0.0841(6) Uani 1 1 d . .
H16 H 0.2804 0.9520 -0.2542 0.101 Uiso 1 1 calc R U
C3 C 0.07011(19) 0.1595(2) 0.07345(13) 0.0789(5) Uani 1 1 d . .
H3 H -0.0120 0.1435 0.0835 0.095 Uiso 1 1 calc R U
C23 C 0.3818(3) -0.03384(19) 0.08334(16) 0.1010(8) Uani 1 1 d . .
H23A H 0.3593 -0.0949 0.0357 0.152 Uiso 1 1 calc R U
H23B H 0.3812 -0.0802 0.1359 0.152 Uiso 1 1 calc R U
H23C H 0.4674 0.0020 0.0866 0.152 Uiso 1 1 calc R U

loop_
_atom_site_aniso_label
_atom_site_aniso_U_11
_atom_site_aniso_U_22
_atom_site_aniso_U_33
_atom_site_aniso_U_23
_atom_site_aniso_U_13
_atom_site_aniso_U_12
O19 0.0631(6) 0.0616(6) 0.0436(5) 0.0009(4) -0.0023(4) -0.0151(5)
N8 0.0492(6) 0.0473(6) 0.0399(6) 0.0023(5) 0.0049(5) -0.0054(5)
N9 0.0534(6) 0.0478(6) 0.0441(6) 0.0038(5) 0.0055(5) -0.0048(5)
N11 0.0464(6) 0.0510(6) 0.0495(7) 0.0034(5) 0.0038(5) -0.0034(5)
O22 0.0758(7) 0.0679(7) 0.0439(6) 0.0096(5) 0.0032(5) -0.0125(6)
C18 0.0510(7) 0.0540(8) 0.0401(7) -0.0017(6) 0.0076(6) -0.0024(6)
C10 0.0455(7) 0.0458(7) 0.0458(7) 0.0012(6) 0.0075(6) -0.0001(6)
C7 0.0445(7) 0.0469(7) 0.0435(7) -0.0004(6) 0.0084(5) -0.0015(6)
C1 0.0533(7) 0.0489(7) 0.0414(7) 0.0002(6) 0.0060(6) -0.0082(6)
C6 0.0666(9) 0.0511(8) 0.0511(8) -0.0006(6) 0.0115(7) -0.0028(7)
C12 0.0498(7) 0.0487(7) 0.0483(8) 0.0029(6) 0.0090(6) 0.0055(6)
C2 0.0568(8) 0.0659(10) 0.0631(9) 0.0016(7) 0.0115(7) -0.0112(7)
C5 0.0961(12) 0.0491(8) 0.0500(8) -0.0018(7) 0.0094(8) -0.0042(8)
C13 0.0522(8) 0.0693(9) 0.0550(9) 0.0067(7) 0.0046(7) 0.0012(7)
C14 0.0595(9) 0.0898(13) 0.0557(9) 0.0097(9) 0.0018(7) 0.0191(9)
C17 0.0780(11) 0.0619(10) 0.0657(10) 0.0141(8) -0.0005(8) -0.0117(8)
C21 0.0688(10) 0.0832(12) 0.0626(10) -0.0188(9) 0.0023(8) -0.0156(9)
C20 0.0704(10) 0.0769(11) 0.0450(8) -0.0055(7) -0.0060(7) -0.0111(8)
C15 0.0880(12) 0.0716(11) 0.0606(10) 0.0197(9) 0.0135(9) 0.0259(10)
C4 0.1071(15) 0.0578(10) 0.0685(11) 0.0021(8) 0.0175(10) -0.0300(10)
C16 0.1061(15) 0.0627(11) 0.0804(13) 0.0215(10) 0.0158(12) -0.0050(10)
C3 0.0763(11) 0.0804(12) 0.0818(13) 0.0042(10) 0.0222(10) -0.0284(10)
C23 0.152(2) 0.0544(10) 0.0973(16) 0.0016(10) 0.0306(15) 0.0185(12)

loop_
_atom_type_symbol
_atom_type_description
_atom_type_scat_dispersion_real
_atom_type_scat_dispersion_imag
_atom_type_scat_source
C C 0.0181 0.0091 'International Tables Vol C Tables 4.2.6.8 and 6.1.1.4'
H H 0.0000 0.0000 'International Tables Vol C Tables 4.2.6.8 and 6.1.1.4'
N N 0.0311 0.0180 'International Tables Vol C Tables 4.2.6.8 and 6.1.1.4'
O O 0.0492 0.0322 'International Tables Vol C Tables 4.2.6.8 and 6.1.1.4'

loop_
_geom_angle_atom_site_label_1
_geom_angle_atom_site_label_2
_geom_angle_atom_site_label_3
_geom_angle
C18 O19 C20 115.08(12)
C7 N8 N9 109.48(10)
C7 N8 C18 128.41(11)
N9 N8 C18 121.39(11)
C10 N9 N8 102.47(10)
C7 N11 C10 104.25(11)
O22 C18 O19 127.94(13)
O22 C18 N8 122.10(13)
O19 C18 N8 109.95(11)
N9 C10 N11 114.67(12)
N9 C10 C12 122.82(12)
N11 C10 C12 122.48(12)
N11 C7 N8 109.13(11)
N11 C7 C1 123.21(12)
N8 C7 C1 127.51(12)
C6 C1 C2 120.44(14)
C6 C1 C7 120.65(13)
C2 C1 C7 118.62(14)
C1 C6 C5 120.84(15)
C17 C12 C13 119.11(14)
C17 C12 C10 120.83(13)
C13 C12 C10 120.05(13)
C3 C2 C1 118.92(17)
C4 C5 C6 117.59(17)
C4 C5 C23 120.93(18)
C6 C5 C23 121.48(18)
C14 C13 C12 120.16(16)
C15 C14 C13 120.25(17)
C12 C17 C16 120.12(17)
O19 C20 C21 107.49(14)
C16 C15 C14 119.80(16)
C3 C4 C5 121.81(16)
C15 C16 C17 120.56(18)
C4 C3 C2 120.38(17)

loop_
_geom_bond_atom_site_label_1
_geom_bond_atom_site_label_2
_geom_bond_distance
O19 C18 1.3106(17)
O19 C20 1.4646(18)
N8 C7 1.3720(17)
N8 N9 1.3764(15)
N8 C18 1.4232(17)
N9 C10 1.3162(18)
N11 C7 1.3125(17)
N11 C10 1.3705(17)
O22 C18 1.1900(17)
C10 C12 1.4716(19)
C7 C1 1.4734(19)
C1 C6 1.384(2)
C1 C2 1.386(2)
C6 C5 1.389(2)
C12 C17 1.380(2)
C12 C13 1.386(2)
C2 C3 1.378(2)
C5 C4 1.388(3)
C5 C23 1.500(3)
C13 C14 1.385(2)
C14 C15 1.373(3)
C17 C16 1.386(3)
C21 C20 1.472(2)
C15 C16 1.367(3)
C4 C3 1.370(3)
